data_7064353
loop_
_publ_author_name
'Rayasingh, Amlan Ranjan'
'Manivannan, Vadivelu'

_publ_section_title
;
 Synthesis, structure, and catalytic- and bio-activity of some metal
 complexes and a coordination polymer featuring imidazo[1,5-a]pyridine and
 chromen[4,3-b]pyrrole-4-one
;
_journal_issue 16
_journal_name_full 'New Journal of Chemistry'
_journal_page_first 6746
_journal_page_last 6760
_journal_paper_doi 10.1039/D6NJ00431H
_journal_volume 50
_journal_year 2026
_chemical_formula_moiety 'C32 H18 N4 O4 Pd'
_chemical_formula_sum 'C32 H18 N4 O4 Pd'
_chemical_formula_weight 628.90
_chemical_name_systematic 75A7Pd
_space_group_crystal_system triclinic
_space_group_IT_number 2
_space_group_name_Hall '-P 1'
_space_group_name_H-M_alt 'P -1'
_atom_sites_solution_hydrogens geom
_atom_sites_solution_primary dual
_audit_creation_date 2024-11-26
_audit_creation_method
;
Olex2 1.5
(compiled 2021.12.09 svn.r5202d8cf for OlexSys, GUI svn.r6439)
;
_audit_update_record
;
2025-05-24 deposited with the CCDC.	2026-03-24 downloaded from the CCDC.
;
_cell_angle_alpha 68.128(5)
_cell_angle_beta 69.582(5)
_cell_angle_gamma 62.805(5)
_cell_formula_units_Z 2
_cell_length_a 10.7057(6)
_cell_length_b 11.2188(5)
_cell_length_c 12.7019(6)
_cell_measurement_reflns_used 3606
_cell_measurement_temperature 293(2)
_cell_measurement_theta_max 27.4460
_cell_measurement_theta_min 3.0720
_cell_volume 1229.41(12)
_computing_cell_refinement 'CrysAlisPro 1.171.40.23a (Rigaku OD, 2018)'
_computing_data_collection 'CrysAlisPro 1.171.40.23a (Rigaku OD, 2018)'
_computing_data_reduction 'CrysAlisPro 1.171.40.23a (Rigaku OD, 2018)'
_computing_molecular_graphics 'Olex2 1.5 (Dolomanov et al., 2009)'
_computing_publication_material 'Olex2 1.5 (Dolomanov et al., 2009)'
_computing_structure_refinement 'XL  (Sheldrick, 2008)'
_computing_structure_solution 'SHELXT 2018/2 (Sheldrick, 2018)'
_diffrn_ambient_temperature 293(2)
_diffrn_detector 'CCD plate'
_diffrn_detector_area_resol_mean 28.5714
_diffrn_detector_type Eos
_diffrn_measured_fraction_theta_full 1.000
_diffrn_measured_fraction_theta_max 1.000
_diffrn_measurement_details
;
List of Runs (angles in degrees, time in seconds):

  # Type    Start    End  Width  t~exp~   \w     \q     \k     \f   Frames
#--------------------------------------------------------------------------
  1  \w     -1.00  90.00   0.50    8.10    --   20.76  57.00 150.00  182
  2  \w    -14.00  32.00   0.50    8.10    --   20.76  89.00-139.00   92
  3  \w     -1.00  43.00   0.50    8.10    --   20.76 -38.00-120.00   88
  4  \w     15.00  59.00   0.50    8.10    --   20.76 -99.00  30.00   88
  5  \w    -48.00  41.00   0.50    8.10    --   20.76 -57.00-120.00  178
  6  \w    -48.00  36.00   0.50    8.10    --   20.76 -57.00   0.00  168
;
_diffrn_measurement_device 'four-circle diffractometer'
_diffrn_measurement_device_type 'SuperNova, Single source at offset/far, Eos'
_diffrn_measurement_method '\w scans'
_diffrn_measurement_specimen_support 'Mitegen 50um'
_diffrn_orient_matrix_type 'CrysAlisPro convention (1999,Acta A55,543-557)'
_diffrn_orient_matrix_UB_11 0.0661957000
_diffrn_orient_matrix_UB_12 -0.0464172000
_diffrn_orient_matrix_UB_13 0.0166165000
_diffrn_orient_matrix_UB_21 -0.0201591000
_diffrn_orient_matrix_UB_22 -0.0567422000
_diffrn_orient_matrix_UB_23 0.0125711000
_diffrn_orient_matrix_UB_31 0.0321370000
_diffrn_orient_matrix_UB_32 -0.0056236000
_diffrn_orient_matrix_UB_33 -0.0580047000
_diffrn_radiation_collimation 0.3
_diffrn_radiation_monochromator mirror
_diffrn_radiation_probe x-ray
_diffrn_radiation_type 'Mo K\a'
_diffrn_radiation_wavelength 0.71073
_diffrn_reflns_av_R_equivalents 0.0689
_diffrn_reflns_av_unetI/netI 0.0753
_diffrn_reflns_Laue_measured_fraction_full 1.000
_diffrn_reflns_Laue_measured_fraction_max 1.000
_diffrn_reflns_limit_h_max 12
_diffrn_reflns_limit_h_min -7
_diffrn_reflns_limit_k_max 13
_diffrn_reflns_limit_k_min -12
_diffrn_reflns_limit_l_max 15
_diffrn_reflns_limit_l_min -13
_diffrn_reflns_number 8408
_diffrn_reflns_point_group_measured_fraction_full 1.000
_diffrn_reflns_point_group_measured_fraction_max 1.000
_diffrn_reflns_theta_full 25.000
_diffrn_reflns_theta_max 25.000
_diffrn_reflns_theta_min 2.191
_diffrn_source 'micro-focus sealed X-ray tube'
_diffrn_source_current 24.0
_diffrn_source_power 1.2
_diffrn_source_target Mo
_diffrn_source_type 'SuperNova (Mo) X-ray Source'
_diffrn_source_voltage 50.0
_exptl_absorpt_coefficient_mu 0.805
_exptl_absorpt_correction_T_max 1.00000
_exptl_absorpt_correction_T_min 0.43381
_exptl_absorpt_correction_type multi-scan
_exptl_absorpt_process_details
;
CrysAlisPro 1.171.40.23a (Rigaku Oxford Diffraction, 2018)
Empirical absorption correction using spherical harmonics,
 implemented in SCALE3 ABSPACK scaling algorithm.
;
_exptl_crystal_colour 'metallic dark red'
_exptl_crystal_colour_lustre metallic
_exptl_crystal_colour_modifier dark
_exptl_crystal_colour_primary red
_exptl_crystal_density_diffrn 1.699
_exptl_crystal_description plate
_exptl_crystal_F_000 632
_exptl_crystal_size_max 0.18
_exptl_crystal_size_mid 0.08
_exptl_crystal_size_min 0.065
_refine_diff_density_max 1.135
_refine_diff_density_min -0.849
_refine_diff_density_rms 0.160
_refine_ls_extinction_method none
_refine_ls_goodness_of_fit_ref 1.097
_refine_ls_hydrogen_treatment constr
_refine_ls_matrix_type full
_refine_ls_number_parameters 370
_refine_ls_number_reflns 4327
_refine_ls_number_restraints 0
_refine_ls_restrained_S_all 1.097
_refine_ls_R_factor_all 0.0710
_refine_ls_R_factor_gt 0.0585
_refine_ls_shift/su_max 0.000
_refine_ls_shift/su_mean 0.000
_refine_ls_structure_factor_coef Fsqd
_refine_ls_weighting_details 'w=1/[\s^2^(Fo^2^)+(0.0849P)^2^+1.4128P] where P=(Fo^2^+2Fc^2^)/3'
_refine_ls_weighting_scheme calc
_refine_ls_wR_factor_gt 0.1576
_refine_ls_wR_factor_ref 0.1663
_reflns_Friedel_coverage 0.000
_reflns_number_gt 3695
_reflns_number_total 4327
_reflns_threshold_expression 'I > 2\s(I)'
_cod_data_source_file d6nj00431h2.cif
_cod_data_source_block 2f
_cod_depositor_comments 'Adding full bibliography for 7064343--7064354.cif.'
_cod_original_cell_volume 1229.42(13)
_cod_database_code 7064353
_shelx_shelxl_version_number 2019/1
_chemical_oxdiff_formula CHNOPd
_chemical_oxdiff_usercomment Mo
_shelx_space_group_comment
;
The symmetry employed for this shelxl refinement is uniquely defined
by the following loop, which should always be used as a source of
symmetry information in preference to the above space-group names.
They are only intended as comments.
;
_shelx_estimated_absorpt_t_max 0.950
_shelx_estimated_absorpt_t_min 0.869
_diffrn_oxdiff_ac4_digest_frames
;
01bdc9c4f2c9118ce9cfe41d5dedcfd1af00830cd1f
;
_olex2_refinement_description
;
1. Fixed Uiso
 At 1.2 times of:
  All C(H) groups
2.a Aromatic/amide H refined with riding coordinates:
 C13(H13), C20(H20), C3(H3), C2(H2), C23(H23), C19(H19), C10(H10), C5(H5),
 C4(H4), C31(H31), C28(H28), C29(H29), C14(H14), C30(H30), C17(H17), C18(H18),
 C15(H15), C16(H16)
;
_olex2_date_sample_data_collection 2024-04-29
_olex2_submission_original_sample_id 75A7
_olex2_submission_special_instructions 'No special instructions were received'
_oxdiff_exptl_absorpt_empirical_details
;
Empirical correction (ABSPACK) includes:
- Absorption correction using spherical harmonics
- Frame scaling
;
_oxdiff_exptl_absorpt_empirical_full_max 2.604
_oxdiff_exptl_absorpt_empirical_full_min 0.323

loop_
_space_group_symop_operation_xyz
'x, y, z'
'-x, -y, -z'

loop_
_atom_site_label
_atom_site_type_symbol
_atom_site_fract_x
_atom_site_fract_y
_atom_site_fract_z
_atom_site_U_iso_or_equiv
_atom_site_adp_type
_atom_site_occupancy
_atom_site_site_symmetry_order
_atom_site_calc_flag
_atom_site_refinement_flags_posn
_atom_site_refinement_flags_adp
_atom_site_refinement_flags_occupancy
_atom_site_disorder_assembly
_atom_site_disorder_group
Pd1 Pd 0.74642(5) 0.39104(5) 0.74188(3) 0.0411(2) Uani 1 1 d . . . . .
O3 O 0.5907(5) 0.8130(5) 0.9848(4) 0.0572(11) Uani 1 1 d . . . . .
O1 O 0.9168(5) 0.8753(5) 0.4975(4) 0.0607(12) Uani 1 1 d . . . . .
N3 N 0.6947(5) 0.4693(5) 0.8773(4) 0.0368(10) Uani 1 1 d . . . . .
N1 N 0.8020(5) 0.5384(5) 0.6061(4) 0.0378(10) Uani 1 1 d . . . . .
N2 N 0.7291(5) 0.3441(5) 0.6035(4) 0.0453(12) Uani 1 1 d . . . . .
N4 N 0.7571(5) 0.2122(5) 0.8807(4) 0.0450(12) Uani 1 1 d . . . . .
O2 O 0.8869(6) 0.9146(6) 0.3240(5) 0.0808(17) Uani 1 1 d . . . . .
C26 C 0.6482(5) 0.5939(6) 0.9006(5) 0.0347(11) Uani 1 1 d . . . . .
C1 C 0.9108(5) 0.6686(6) 0.6535(5) 0.0376(12) Uani 1 1 d . . . . .
C27 C 0.5902(6) 0.7327(6) 0.8308(5) 0.0392(12) Uani 1 1 d . . . . .
O4 O 0.6304(7) 0.6769(6) 1.1560(4) 0.0878(18) Uani 1 1 d . . . . .
C32 C 0.5677(6) 0.8383(6) 0.8770(5) 0.0438(13) Uani 1 1 d . . . . .
C6 C 0.9350(6) 0.7924(7) 0.6068(6) 0.0479(14) Uani 1 1 d . . . . .
C9 C 0.8524(6) 0.6391(6) 0.5823(5) 0.0362(12) Uani 1 1 d . . . . .
C13 C 0.6884(6) 0.4493(8) 0.4109(5) 0.0513(15) Uani 1 1 d . . . . .
H13 H 0.685707 0.522184 0.344344 0.062 Uiso 1 1 calc R U . . .
C24 C 0.6555(6) 0.5725(6) 1.0149(5) 0.0433(13) Uani 1 1 d . . . . .
C12 C 0.7297(6) 0.4451(6) 0.5042(5) 0.0409(13) Uani 1 1 d . . . . .
C11 C 0.7722(6) 0.5509(6) 0.5045(5) 0.0372(12) Uani 1 1 d . . . . .
C20 C 0.7926(6) 0.1157(7) 1.0740(5) 0.0455(14) Uani 1 1 d . . . . .
H20 H 0.794455 0.127489 1.142054 0.055 Uiso 1 1 calc R U . . .
C22 C 0.7233(6) 0.3687(6) 0.9796(4) 0.0372(12) Uani 1 1 d . . . . .
C3 C 1.0030(7) 0.6254(8) 0.8178(5) 0.0560(17) Uani 1 1 d . . . . .
H3 H 1.029455 0.567628 0.887599 0.067 Uiso 1 1 calc R U . . .
C21 C 0.7589(5) 0.2277(6) 0.9808(5) 0.0382(12) Uani 1 1 d . . . . .
C2 C 0.9490(6) 0.5845(7) 0.7586(5) 0.0442(14) Uani 1 1 d . . . . .
H2 H 0.938191 0.499615 0.789582 0.053 Uiso 1 1 calc R U . . .
C8 C 0.8472(6) 0.7195(6) 0.4677(5) 0.0429(13) Uani 1 1 d . . . . .
C23 C 0.7020(6) 0.4274(6) 1.0649(5) 0.0448(14) Uani 1 1 d . . . . .
H23 H 0.715353 0.381300 1.140369 0.054 Uiso 1 1 calc R U . . .
C19 C 0.8239(7) -0.0153(7) 1.0656(6) 0.0556(17) Uani 1 1 d . . . . .
H19 H 0.847296 -0.092396 1.127777 0.067 Uiso 1 1 calc R U . . .
C10 C 0.7976(6) 0.6607(6) 0.4184(5) 0.0453(14) Uani 1 1 d . . . . .
H10 H 0.784737 0.690050 0.342760 0.054 Uiso 1 1 calc R U . . .
C5 C 0.9852(7) 0.8354(7) 0.6677(6) 0.0563(17) Uani 1 1 d . . . . .
H5 H 0.996926 0.919914 0.637393 0.068 Uiso 1 1 calc R U . . .
C4 C 1.0174(7) 0.7519(8) 0.7733(6) 0.0589(18) Uani 1 1 d . . . . .
H4 H 1.049298 0.781067 0.815202 0.071 Uiso 1 1 calc R U . . .
C31 C 0.5135(7) 0.9762(7) 0.8175(6) 0.0584(17) Uani 1 1 d . . . . .
H31 H 0.502792 1.045239 0.847512 0.070 Uiso 1 1 calc R U . . .
C28 C 0.5469(6) 0.7731(7) 0.7259(5) 0.0455(14) Uani 1 1 d . . . . .
H28 H 0.557110 0.705904 0.694000 0.055 Uiso 1 1 calc R U . . .
C29 C 0.4898(7) 0.9106(8) 0.6705(6) 0.0587(18) Uani 1 1 d . . . . .
H29 H 0.460252 0.935492 0.601978 0.070 Uiso 1 1 calc R U . . .
C14 C 0.6513(7) 0.3431(9) 0.4185(6) 0.065(2) Uani 1 1 d . . . . .
H14 H 0.626272 0.341570 0.356004 0.078 Uiso 1 1 calc R U . . .
C25 C 0.6263(8) 0.6826(7) 1.0615(6) 0.0561(16) Uani 1 1 d . . . . .
C30 C 0.4755(7) 1.0111(7) 0.7137(7) 0.0630(19) Uani 1 1 d . . . . .
H30 H 0.440003 1.103654 0.673282 0.076 Uiso 1 1 calc R U . . .
C7 C 0.8844(7) 0.8406(7) 0.4192(6) 0.0542(16) Uani 1 1 d . . . . .
C17 C 0.7917(8) 0.0817(7) 0.8769(6) 0.0589(17) Uani 1 1 d . . . . .
H17 H 0.796142 0.068352 0.807536 0.071 Uiso 1 1 calc R U . . .
C18 C 0.8198(8) -0.0290(7) 0.9670(7) 0.0607(18) Uani 1 1 d . . . . .
H18 H 0.836452 -0.115460 0.961022 0.073 Uiso 1 1 calc R U . . .
C15 C 0.6519(9) 0.2426(10) 0.5171(7) 0.075(2) Uani 1 1 d . . . . .
H15 H 0.626639 0.170801 0.523278 0.090 Uiso 1 1 calc R U . . .
C16 C 0.6890(9) 0.2442(8) 0.6086(6) 0.067(2) Uani 1 1 d . . . . .
H16 H 0.686653 0.174050 0.676806 0.080 Uiso 1 1 calc R U . . .

loop_
_atom_site_aniso_label
_atom_site_aniso_U_11
_atom_site_aniso_U_22
_atom_site_aniso_U_33
_atom_site_aniso_U_23
_atom_site_aniso_U_13
_atom_site_aniso_U_12
Pd1 0.0522(3) 0.0472(3) 0.0329(3) -0.0067(2) -0.01171(19) -0.0268(2)
O3 0.074(3) 0.051(3) 0.059(3) -0.019(2) -0.022(2) -0.024(2)
O1 0.074(3) 0.044(3) 0.068(3) 0.005(2) -0.026(2) -0.033(2)
N3 0.042(3) 0.040(3) 0.032(2) -0.003(2) -0.0125(19) -0.019(2)
N1 0.042(3) 0.042(3) 0.034(2) -0.006(2) -0.0138(19) -0.019(2)
N2 0.061(3) 0.049(3) 0.036(3) -0.003(2) -0.016(2) -0.031(3)
N4 0.051(3) 0.047(3) 0.045(3) -0.015(2) -0.011(2) -0.022(2)
O2 0.110(4) 0.076(4) 0.061(3) 0.027(3) -0.039(3) -0.059(3)
C26 0.031(3) 0.037(3) 0.039(3) -0.008(2) -0.011(2) -0.014(2)
C1 0.033(3) 0.043(3) 0.039(3) -0.006(3) -0.009(2) -0.018(2)
C27 0.035(3) 0.042(3) 0.040(3) -0.003(3) -0.011(2) -0.017(2)
O4 0.153(6) 0.065(3) 0.060(3) -0.023(3) -0.051(3) -0.028(4)
C32 0.038(3) 0.039(3) 0.051(3) -0.007(3) -0.011(2) -0.015(3)
C6 0.042(3) 0.051(4) 0.055(4) -0.016(3) -0.008(3) -0.021(3)
C9 0.038(3) 0.036(3) 0.036(3) -0.003(2) -0.012(2) -0.016(2)
C13 0.046(3) 0.075(5) 0.039(3) -0.017(3) -0.008(3) -0.027(3)
C24 0.041(3) 0.051(4) 0.042(3) -0.016(3) -0.011(2) -0.016(3)
C12 0.038(3) 0.054(4) 0.035(3) -0.016(3) -0.005(2) -0.020(3)
C11 0.039(3) 0.040(3) 0.034(3) -0.008(3) -0.012(2) -0.015(2)
C20 0.043(3) 0.050(4) 0.041(3) -0.004(3) -0.008(2) -0.021(3)
C22 0.045(3) 0.043(3) 0.028(3) -0.001(2) -0.013(2) -0.023(3)
C3 0.054(4) 0.085(5) 0.041(3) -0.019(3) -0.011(3) -0.034(4)
C21 0.034(3) 0.043(3) 0.038(3) -0.007(3) -0.004(2) -0.020(2)
C2 0.043(3) 0.061(4) 0.036(3) -0.012(3) -0.004(2) -0.029(3)
C8 0.039(3) 0.039(3) 0.044(3) -0.001(3) -0.015(2) -0.012(3)
C23 0.054(3) 0.047(4) 0.032(3) -0.001(3) -0.018(2) -0.020(3)
C19 0.051(4) 0.044(4) 0.057(4) 0.002(3) -0.005(3) -0.022(3)
C10 0.047(3) 0.050(4) 0.034(3) -0.001(3) -0.016(2) -0.016(3)
C5 0.055(4) 0.049(4) 0.074(5) -0.021(4) -0.010(3) -0.026(3)
C4 0.056(4) 0.075(5) 0.069(4) -0.033(4) -0.010(3) -0.034(4)
C31 0.054(4) 0.047(4) 0.069(5) -0.017(4) -0.002(3) -0.021(3)
C28 0.037(3) 0.052(4) 0.041(3) -0.008(3) -0.006(2) -0.016(3)
C29 0.048(4) 0.061(4) 0.044(4) 0.003(3) -0.011(3) -0.014(3)
C14 0.070(4) 0.118(7) 0.041(4) -0.034(4) -0.003(3) -0.058(5)
C25 0.069(4) 0.052(4) 0.053(4) -0.013(3) -0.022(3) -0.021(3)
C30 0.050(4) 0.042(4) 0.067(5) 0.002(4) -0.003(3) -0.012(3)
C7 0.053(4) 0.050(4) 0.056(4) 0.000(3) -0.016(3) -0.023(3)
C17 0.082(5) 0.051(4) 0.058(4) -0.017(4) -0.023(4) -0.029(4)
C18 0.071(5) 0.046(4) 0.070(5) -0.016(4) -0.010(4) -0.028(3)
C15 0.097(6) 0.108(7) 0.061(5) -0.035(5) 0.000(4) -0.075(5)
C16 0.098(6) 0.079(5) 0.055(4) -0.009(4) -0.025(4) -0.060(5)

loop_
_atom_type_symbol
_atom_type_description
_atom_type_scat_dispersion_real
_atom_type_scat_dispersion_imag
_atom_type_scat_source
C C 0.0033 0.0016 'International Tables Vol C Tables 4.2.6.8 and 6.1.1.4'
H H 0.0000 0.0000 'International Tables Vol C Tables 4.2.6.8 and 6.1.1.4'
N N 0.0061 0.0033 'International Tables Vol C Tables 4.2.6.8 and 6.1.1.4'
O O 0.0106 0.0060 'International Tables Vol C Tables 4.2.6.8 and 6.1.1.4'
Pd Pd -0.9988 1.0072 'International Tables Vol C Tables 4.2.6.8 and 6.1.1.4'

loop_
_geom_angle_atom_site_label_1
_geom_angle_atom_site_label_2
_geom_angle_atom_site_label_3
_geom_angle
_geom_angle_site_symmetry_1
_geom_angle_site_symmetry_3
_geom_angle_publ_flag
N3 Pd1 N1 101.86(18) . . ?
N3 Pd1 N2 161.52(19) . . ?
N3 Pd1 N4 79.38(18) . . ?
N1 Pd1 N2 79.57(18) . . ?
N1 Pd1 N4 162.34(18) . . ?
N2 Pd1 N4 104.93(18) . . ?
C32 O3 C25 123.2(5) . . ?
C6 O1 C7 124.1(5) . . ?
C26 N3 Pd1 139.8(4) . . ?
C26 N3 C22 106.4(4) . . ?
C22 N3 Pd1 113.6(4) . . ?
C9 N1 Pd1 140.3(4) . . ?
C9 N1 C11 106.2(4) . . ?
C11 N1 Pd1 113.3(3) . . ?
C12 N2 Pd1 113.0(4) . . ?
C16 N2 Pd1 127.8(4) . . ?
C16 N2 C12 117.6(5) . . ?
C21 N4 Pd1 113.0(4) . . ?
C17 N4 Pd1 128.6(4) . . ?
C17 N4 C21 116.8(5) . . ?
N3 C26 C27 130.5(5) . . ?
N3 C26 C24 109.7(5) . . ?
C24 C26 C27 119.8(5) . . ?
C6 C1 C9 115.2(5) . . ?
C2 C1 C6 118.0(5) . . ?
C2 C1 C9 126.7(5) . . ?
C32 C27 C26 115.4(5) . . ?
C32 C27 C28 117.3(5) . . ?
C28 C27 C26 127.2(5) . . ?
O3 C32 C27 122.9(5) . . ?
O3 C32 C31 116.2(6) . . ?
C31 C32 C27 120.9(6) . . ?
O1 C6 C1 122.8(6) . . ?
O1 C6 C5 116.1(6) . . ?
C5 C6 C1 121.1(6) . . ?
N1 C9 C1 130.6(5) . . ?
N1 C9 C8 109.6(5) . . ?
C8 C9 C1 119.7(5) . . ?
C12 C13 H13 120.7 . . ?
C12 C13 C14 118.7(6) . . ?
C14 C13 H13 120.7 . . ?
C26 C24 C23 106.7(5) . . ?
C26 C24 C25 122.9(6) . . ?
C23 C24 C25 130.3(6) . . ?
N2 C12 C13 122.0(5) . . ?
N2 C12 C11 115.1(5) . . ?
C13 C12 C11 122.9(5) . . ?
N1 C11 C12 116.7(5) . . ?
C10 C11 N1 111.3(5) . . ?
C10 C11 C12 131.9(5) . . ?
C21 C20 H20 120.3 . . ?
C21 C20 C19 119.3(6) . . ?
C19 C20 H20 120.3 . . ?
N3 C22 C21 116.9(5) . . ?
C23 C22 N3 110.9(5) . . ?
C23 C22 C21 132.0(5) . . ?
C2 C3 H3 120.1 . . ?
C4 C3 H3 120.1 . . ?
C4 C3 C2 119.9(6) . . ?
N4 C21 C20 121.1(5) . . ?
N4 C21 C22 114.5(5) . . ?
C20 C21 C22 124.3(5) . . ?
C1 C2 H2 119.6 . . ?
C3 C2 C1 120.8(6) . . ?
C3 C2 H2 119.6 . . ?
C9 C8 C10 107.0(5) . . ?
C9 C8 C7 122.7(6) . . ?
C10 C8 C7 130.3(6) . . ?
C24 C23 H23 126.9 . . ?
C22 C23 C24 106.1(5) . . ?
C22 C23 H23 126.9 . . ?
C20 C19 H19 120.5 . . ?
C18 C19 C20 119.0(6) . . ?
C18 C19 H19 120.5 . . ?
C11 C10 C8 105.9(5) . . ?
C11 C10 H10 127.0 . . ?
C8 C10 H10 127.0 . . ?
C6 C5 H5 120.4 . . ?
C4 C5 C6 119.3(6) . . ?
C4 C5 H5 120.4 . . ?
C3 C4 H4 119.6 . . ?
C5 C4 C3 120.7(6) . . ?
C5 C4 H4 119.6 . . ?
C32 C31 H31 120.1 . . ?
C30 C31 C32 119.8(7) . . ?
C30 C31 H31 120.1 . . ?
C27 C28 H28 119.8 . . ?
C29 C28 C27 120.5(6) . . ?
C29 C28 H28 119.8 . . ?
C28 C29 H29 119.4 . . ?
C30 C29 C28 121.2(7) . . ?
C30 C29 H29 119.4 . . ?
C13 C14 H14 120.5 . . ?
C15 C14 C13 118.9(6) . . ?
C15 C14 H14 120.5 . . ?
O3 C25 C24 114.7(6) . . ?
O4 C25 O3 116.5(6) . . ?
O4 C25 C24 128.8(7) . . ?
C31 C30 H30 119.9 . . ?
C29 C30 C31 120.2(7) . . ?
C29 C30 H30 119.9 . . ?
O1 C7 C8 114.2(5) . . ?
O2 C7 O1 116.8(6) . . ?
O2 C7 C8 129.1(7) . . ?
N4 C17 H17 118.1 . . ?
C18 C17 N4 123.9(6) . . ?
C18 C17 H17 118.1 . . ?
C19 C18 H18 120.1 . . ?
C17 C18 C19 119.8(7) . . ?
C17 C18 H18 120.1 . . ?
C14 C15 H15 119.6 . . ?
C14 C15 C16 120.7(7) . . ?
C16 C15 H15 119.6 . . ?
N2 C16 C15 122.0(7) . . ?
N2 C16 H16 119.0 . . ?
C15 C16 H16 119.0 . . ?

loop_
_geom_bond_atom_site_label_1
_geom_bond_atom_site_label_2
_geom_bond_distance
_geom_bond_site_symmetry_2
_geom_bond_publ_flag
Pd1 N3 2.013(4) . ?
Pd1 N1 2.030(4) . ?
Pd1 N2 2.100(5) . ?
Pd1 N4 2.108(5) . ?
O3 C32 1.378(7) . ?
O3 C25 1.386(8) . ?
O1 C6 1.375(8) . ?
O1 C7 1.384(8) . ?
N3 C26 1.363(7) . ?
N3 C22 1.387(7) . ?
N1 C9 1.360(7) . ?
N1 C11 1.378(7) . ?
N2 C12 1.345(7) . ?
N2 C16 1.345(8) . ?
N4 C21 1.352(7) . ?
N4 C17 1.352(8) . ?
O2 C7 1.183(8) . ?
C26 C27 1.439(8) . ?
C26 C24 1.405(8) . ?
C1 C6 1.398(8) . ?
C1 C9 1.458(7) . ?
C1 C2 1.390(8) . ?
C27 C32 1.401(8) . ?
C27 C28 1.409(8) . ?
O4 C25 1.193(8) . ?
C32 C31 1.384(9) . ?
C6 C5 1.388(9) . ?
C9 C8 1.403(8) . ?
C13 H13 0.9300 . ?
C13 C12 1.381(8) . ?
C13 C14 1.381(9) . ?
C24 C23 1.418(9) . ?
C24 C25 1.428(9) . ?
C12 C11 1.453(8) . ?
C11 C10 1.372(8) . ?
C20 H20 0.9300 . ?
C20 C21 1.374(8) . ?
C20 C19 1.387(9) . ?
C22 C21 1.443(8) . ?
C22 C23 1.372(8) . ?
C3 H3 0.9300 . ?
C3 C2 1.383(8) . ?
C3 C4 1.379(10) . ?
C2 H2 0.9300 . ?
C8 C10 1.403(8) . ?
C8 C7 1.444(9) . ?
C23 H23 0.9300 . ?
C19 H19 0.9300 . ?
C19 C18 1.336(10) . ?
C10 H10 0.9300 . ?
C5 H5 0.9300 . ?
C5 C4 1.373(10) . ?
C4 H4 0.9300 . ?
C31 H31 0.9300 . ?
C31 C30 1.379(10) . ?
C28 H28 0.9300 . ?
C28 C29 1.370(9) . ?
C29 H29 0.9300 . ?
C29 C30 1.357(11) . ?
C14 H14 0.9300 . ?
C14 C15 1.337(11) . ?
C30 H30 0.9300 . ?
C17 H17 0.9300 . ?
C17 C18 1.335(10) . ?
C18 H18 0.9300 . ?
C15 H15 0.9300 . ?
C15 C16 1.362(10) . ?
C16 H16 0.9300 . ?

loop_
_geom_torsion_atom_site_label_1
_geom_torsion_atom_site_label_2
_geom_torsion_atom_site_label_3
_geom_torsion_atom_site_label_4
_geom_torsion
_geom_torsion_site_symmetry_1
_geom_torsion_site_symmetry_2
_geom_torsion_site_symmetry_3
_geom_torsion_site_symmetry_4
_geom_torsion_publ_flag
Pd1 N3 C26 C27 13.3(9) . . . . ?
Pd1 N3 C26 C24 -170.3(4) . . . . ?
Pd1 N3 C22 C21 -11.2(6) . . . . ?
Pd1 N3 C22 C23 172.9(4) . . . . ?
Pd1 N1 C9 C1 11.0(10) . . . . ?
Pd1 N1 C9 C8 -171.3(4) . . . . ?
Pd1 N1 C11 C12 -9.9(6) . . . . ?
Pd1 N1 C11 C10 173.8(4) . . . . ?
Pd1 N2 C12 C13 -165.6(5) . . . . ?
Pd1 N2 C12 C11 12.4(6) . . . . ?
Pd1 N2 C16 C15 165.4(6) . . . . ?
Pd1 N4 C21 C20 -167.6(4) . . . . ?
Pd1 N4 C21 C22 12.2(6) . . . . ?
Pd1 N4 C17 C18 167.8(5) . . . . ?
O3 C32 C31 C30 -174.3(6) . . . . ?
O1 C6 C5 C4 -174.6(6) . . . . ?
N3 C26 C27 C32 -173.3(5) . . . . ?
N3 C26 C27 C28 10.5(9) . . . . ?
N3 C26 C24 C23 -3.0(6) . . . . ?
N3 C26 C24 C25 174.2(5) . . . . ?
N3 C22 C21 N4 -1.1(7) . . . . ?
N3 C22 C21 C20 178.7(5) . . . . ?
N3 C22 C23 C24 0.9(6) . . . . ?
N1 C9 C8 C10 -2.8(6) . . . . ?
N1 C9 C8 C7 175.7(5) . . . . ?
N1 C11 C10 C8 0.5(7) . . . . ?
N2 C12 C11 N1 -2.0(7) . . . . ?
N2 C12 C11 C10 173.4(6) . . . . ?
N4 C17 C18 C19 -4.5(11) . . . . ?
C26 N3 C22 C21 173.1(4) . . . . ?
C26 N3 C22 C23 -2.7(6) . . . . ?
C26 C27 C32 O3 -3.8(8) . . . . ?
C26 C27 C32 C31 179.4(5) . . . . ?
C26 C27 C28 C29 178.3(5) . . . . ?
C26 C24 C23 C22 1.2(6) . . . . ?
C26 C24 C25 O3 -0.2(9) . . . . ?
C26 C24 C25 O4 -179.1(7) . . . . ?
C1 C6 C5 C4 2.8(10) . . . . ?
C1 C9 C8 C10 175.2(5) . . . . ?
C1 C9 C8 C7 -6.3(9) . . . . ?
C27 C26 C24 C23 173.8(5) . . . . ?
C27 C26 C24 C25 -9.0(8) . . . . ?
C27 C32 C31 C30 2.7(9) . . . . ?
C27 C28 C29 C30 1.1(9) . . . . ?
C32 O3 C25 O4 -173.4(6) . . . . ?
C32 O3 C25 C24 7.6(9) . . . . ?
C32 C27 C28 C29 2.2(8) . . . . ?
C32 C31 C30 C29 0.6(10) . . . . ?
C6 O1 C7 O2 -172.1(6) . . . . ?
C6 O1 C7 C8 9.8(9) . . . . ?
C6 C1 C9 N1 -171.8(6) . . . . ?
C6 C1 C9 C8 10.7(8) . . . . ?
C6 C1 C2 C3 3.0(9) . . . . ?
C6 C5 C4 C3 1.2(10) . . . . ?
C9 N1 C11 C12 174.1(5) . . . . ?
C9 N1 C11 C10 -2.2(6) . . . . ?
C9 C1 C6 O1 -5.3(8) . . . . ?
C9 C1 C6 C5 177.5(5) . . . . ?
C9 C1 C2 C3 -179.7(6) . . . . ?
C9 C8 C10 C11 1.3(6) . . . . ?
C9 C8 C7 O1 -3.8(9) . . . . ?
C9 C8 C7 O2 178.4(7) . . . . ?
C13 C12 C11 N1 176.0(5) . . . . ?
C13 C12 C11 C10 -8.6(10) . . . . ?
C13 C14 C15 C16 -0.3(12) . . . . ?
C24 C26 C27 C32 10.7(7) . . . . ?
C24 C26 C27 C28 -165.5(5) . . . . ?
C12 N2 C16 C15 0.8(11) . . . . ?
C12 C13 C14 C15 2.2(10) . . . . ?
C12 C11 C10 C8 -175.0(6) . . . . ?
C11 N1 C9 C1 -174.7(6) . . . . ?
C11 N1 C9 C8 3.0(6) . . . . ?
C20 C19 C18 C17 2.7(10) . . . . ?
C22 N3 C26 C27 -172.9(5) . . . . ?
C22 N3 C26 C24 3.5(6) . . . . ?
C21 N4 C17 C18 3.4(10) . . . . ?
C21 C20 C19 C18 -0.3(9) . . . . ?
C21 C22 C23 C24 -174.2(6) . . . . ?
C2 C1 C6 O1 172.3(5) . . . . ?
C2 C1 C6 C5 -4.9(9) . . . . ?
C2 C1 C9 N1 10.8(10) . . . . ?
C2 C1 C9 C8 -166.7(6) . . . . ?
C2 C3 C4 C5 -3.1(10) . . . . ?
C23 C24 C25 O3 176.2(6) . . . . ?
C23 C24 C25 O4 -2.7(13) . . . . ?
C23 C22 C21 N4 173.7(6) . . . . ?
C23 C22 C21 C20 -6.4(10) . . . . ?
C19 C20 C21 N4 -0.7(8) . . . . ?
C19 C20 C21 C22 179.5(5) . . . . ?
C10 C8 C7 O1 174.2(6) . . . . ?
C10 C8 C7 O2 -3.6(12) . . . . ?
C4 C3 C2 C1 0.9(9) . . . . ?
C28 C27 C32 O3 172.8(5) . . . . ?
C28 C27 C32 C31 -4.0(8) . . . . ?
C28 C29 C30 C31 -2.5(10) . . . . ?
C14 C13 C12 N2 -2.8(9) . . . . ?
C14 C13 C12 C11 179.4(6) . . . . ?
C14 C15 C16 N2 -1.3(13) . . . . ?
C25 O3 C32 C27 -5.6(9) . . . . ?
C25 O3 C32 C31 171.3(6) . . . . ?
C25 C24 C23 C22 -175.7(6) . . . . ?
C7 O1 C6 C1 -5.4(9) . . . . ?
C7 O1 C6 C5 172.0(6) . . . . ?
C7 C8 C10 C11 -176.9(6) . . . . ?
C17 N4 C21 C20 -0.8(8) . . . . ?
C17 N4 C21 C22 179.1(5) . . . . ?
C16 N2 C12 C13 1.2(9) . . . . ?
C16 N2 C12 C11 179.3(6) . . . . ?
